data_9010541
loop_
_publ_author_name
'Hawthorne, F. C.'
'Oberti, R.'
'Sardone, N.'

_publ_section_title
;
 Sodium at the A site in clinoamphiboles: the effects of composition
 on patterns of order
 Sample: A11 - FE229 N.18
;
_journal_name_full 'The Canadian Mineralogist'
_journal_page_first 577
_journal_page_last 593
_journal_volume 34
_journal_year 1996
_chemical_formula_sum
;Al1.9 Ca1.78 Cr0.04 F0.04 Fe0.49 H1.96 K0.01 Mg3.69 Na0.944 O23.96 Si7.04
 Ti0.02
;
_chemical_name_mineral Pargasite
_space_group_IT_number 12
_symmetry_space_group_name_Hall '-C 2y'
_symmetry_space_group_name_H-M 'C 1 2/m 1'
_cell_angle_alpha 90
_cell_angle_beta 105.33
_cell_angle_gamma 90
_cell_formula_units_Z 2
_cell_length_a 9.854
_cell_length_b 17.931
_cell_length_c 5.282
_cell_volume 900.080
_database_code_amcsd 0005496
_exptl_crystal_density_diffrn 3.131
_cod_original_formula_sum 'Si7.04 Al1.9 Mg3.69 Fe.49 Ti.02 Cr.04 Ca1.78 Na.944 K.01 H1.96 O23.96 F.04'
_cod_database_code 9010541

loop_
_space_group_symop_operation_xyz
x,y,z
1/2+x,1/2+y,z
x,-y,z
1/2+x,1/2-y,z
-x,y,-z
1/2-x,1/2+y,-z
-x,-y,-z
1/2-x,1/2-y,-z

loop_
_atom_site_label
_atom_site_fract_x
_atom_site_fract_y
_atom_site_fract_z
_atom_site_occupancy
_atom_site_U_iso_or_equiv
_atom_site_type_symbol
_atom_site_attached_hydrogens
SiT1 0.28080 0.08540 0.30310 0.76000 0.00545 Si 0
AlT1 0.28080 0.08540 0.30310 0.24000 0.00545 Al 0
SiT2 0.29110 0.17340 0.81390 1.00000 0.00583 Si 0
MgM1 0.00000 0.08940 0.50000 0.92000 0.00633 Mg 0
FeM1 0.00000 0.08940 0.50000 0.08000 0.00633 Fe 0
AlM2 0.00000 0.17620 0.00000 0.31000 0.00595 Al 0
TiM2 0.00000 0.17620 0.00000 0.01000 0.00595 Ti 0
CrM2 0.00000 0.17620 0.00000 0.02000 0.00595 Cr 0
FeM2 0.00000 0.17620 0.00000 0.04000 0.00595 Fe 0
MgM2 0.00000 0.17620 0.00000 0.62000 0.00595 Mg 0
MgM3 0.00000 0.00000 0.00000 0.61000 0.00583 Mg 0
FeM3 0.00000 0.00000 0.00000 0.07000 0.00583 Fe 0
AlM3 0.00000 0.00000 0.00000 0.32000 0.00583 Al 0
FeM4 0.00000 0.28010 0.50000 0.05000 0.00773 Fe 0
CaM4 0.00000 0.28010 0.50000 0.45000 0.00773 Ca 0
NaM4 0.00000 0.28010 0.50000 0.01000 0.00773 Na 0
FeM4* 0.00000 0.25940 0.50000 0.04000 0.00937 Fe 0
CaM4* 0.00000 0.25940 0.50000 0.44000 0.00937 Ca 0
NaM4* 0.00000 0.25940 0.50000 0.01000 0.00937 Na 0
NaAm 0.01680 0.50000 0.04130 0.17100 0.05535 Na 0
KAm 0.01680 0.50000 0.04130 0.00200 0.05535 K 0
NaA2 0.00000 0.47030 0.00000 0.28100 0.02647 Na 0
KA2 0.00000 0.47030 0.00000 0.00300 0.02647 K 0
H 0.19000 0.00000 0.76890 0.98000 0.02267 H 0
O1 0.10620 0.08730 0.21480 1.00000 0.01127 O 0
O2 0.11970 0.17360 0.73440 1.00000 0.00849 O 0
O-h3 0.10740 0.00000 0.71950 0.98000 0.01039 O 0
F3 0.10740 0.00000 0.71950 0.02000 0.01039 F 0
O4 0.36770 0.25050 0.78700 1.00000 0.01115 O 0
O5 0.35070 0.14190 0.11530 1.00000 0.01077 O 0
O6 0.34340 0.11500 0.61480 1.00000 0.01292 O 0
O7 0.34130 0.00000 0.26860 1.00000 0.01317 O 0

loop_
_cod_changelog_entry_id
_cod_changelog_entry_author
_cod_changelog_entry_date
_cod_changelog_entry_text
1
;cod-tools version 3.8.0
Id: cif_guess_AMCSD_atom_types 9581 2023-05-17 12:35:41Z saulius
;
2023-05-23T09:22:47+03:00
;Derived atom types and hydrogen counts
from atom names that follow the AMCSD naming convention
(Wat == water, O-H == hydroxyl).
;

loop_
_cod_related_entry_id
_cod_related_entry_database
_cod_related_entry_code
1 AMCSD 0005496
